data_2006859
loop_
_publ_author_name
'Blake, Alexander J.'
'McNab, Hamish'
'Parsons, Simon'
'Withell, Kirsti'

_publ_section_title
;
 An Extended Imide Containing Two Methylene Meldrum's Acid Units
;
_journal_issue 12
_journal_name_full 'Acta Crystallographica Section C'
_journal_page_first 1956
_journal_page_last 1958
_journal_paper_doi 10.1107/S0108270197009773
_journal_volume 53
_journal_year 1997
_chemical_formula_moiety 'C14 H15 N O8'
_chemical_formula_sum 'C14 H15 N O8'
_chemical_formula_weight 325.27
_chemical_name_systematic
;
 ?
;
_space_group_IT_number 2
_symmetry_cell_setting triclinic
_symmetry_space_group_name_Hall '-P 1'
_symmetry_space_group_name_H-M 'P -1'
_audit_creation_method SHELXL
_cell_angle_alpha 75.80(4)
_cell_angle_beta 79.33(6)
_cell_angle_gamma 88.49(6)
_cell_formula_units_Z 2
_cell_length_a 5.191(4)
_cell_length_b 11.627(6)
_cell_length_c 12.998(7)
_cell_measurement_reflns_used 22
_cell_measurement_temperature 298(2)
_cell_measurement_theta_max 12
_cell_measurement_theta_min 9.5
_cell_volume 747.2(8)
_computing_cell_refinement DIF4
_computing_data_collection 'DIF4 (Stoe & Cie, 1990a)'
_computing_data_reduction 'REDU4 (Stoe & Cie, 1990b)'
_computing_molecular_graphics 'SHELXTL (Sheldrick, 1995)'
_computing_structure_refinement 'SHELXL93 (Sheldrick, 1993)'
_computing_structure_solution 'SIR92 (Altomare et al., 1992)'
_diffrn_ambient_temperature 298(2)
_diffrn_measurement_device 'Stoe Stadi-4'
_diffrn_measurement_method \w-2\q
_diffrn_radiation_monochromator graphite
_diffrn_radiation_source 'fine-focus sealed tube'
_diffrn_radiation_type MoK\a
_diffrn_radiation_wavelength 0.71073
_diffrn_reflns_av_R_equivalents 0.1877
_diffrn_reflns_av_sigmaI/netI 0.1909
_diffrn_reflns_limit_h_max 5
_diffrn_reflns_limit_h_min -5
_diffrn_reflns_limit_k_max 12
_diffrn_reflns_limit_k_min -11
_diffrn_reflns_limit_l_max 13
_diffrn_reflns_limit_l_min 0
_diffrn_reflns_number 2607
_diffrn_reflns_theta_max 22.5
_diffrn_reflns_theta_min 2.73
_diffrn_standards_decay_% 2
_diffrn_standards_interval_time 60
_diffrn_standards_number 3
_exptl_absorpt_coefficient_mu 0.120
_exptl_absorpt_correction_type none
_exptl_crystal_colour 'Pale yellow'
_exptl_crystal_density_diffrn 1.446
_exptl_crystal_density_meas ?
_exptl_crystal_description lath
_exptl_crystal_F_000 340
_exptl_crystal_size_max 0.31
_exptl_crystal_size_mid 0.12
_exptl_crystal_size_min 0.04
_refine_diff_density_max 0.20
_refine_diff_density_min -0.19
_refine_ls_extinction_coef 0.0091(13)
_refine_ls_extinction_method 'SHELXL93 (Sheldrick, 1993)'
_refine_ls_goodness_of_fit_all 0.980
_refine_ls_goodness_of_fit_obs 1.205
_refine_ls_hydrogen_treatment 'H atoms riding'
_refine_ls_matrix_type full
_refine_ls_number_parameters 209
_refine_ls_number_reflns 1946
_refine_ls_number_restraints 0
_refine_ls_restrained_S_all 0.993
_refine_ls_restrained_S_obs 1.205
_refine_ls_R_factor_all 0.2159
_refine_ls_R_factor_obs .0645
_refine_ls_shift/esd_max 0.002
_refine_ls_shift/esd_mean 0.000
_refine_ls_structure_factor_coef Fsqd
_refine_ls_weighting_details 'w = 1/[\s^2^(Fo^2^)+(0.0204P)^2^] where P = (Fo^2^+2Fc^2^)/3'
_refine_ls_weighting_scheme calc
_refine_ls_wR_factor_all 0.1127
_refine_ls_wR_factor_obs .0753
_reflns_number_observed 734
_reflns_number_total 1954
_reflns_observed_criterion >2sigma(I)
_cod_data_source_file mu1340.cif
_cod_data_source_block melbox
_cod_depositor_comments
;
The following automatic conversions were performed:
'_symmetry_cell_setting' value 'Triclinic' changed to 'triclinic'
according to '/home/saulius/struct/CIF-dictionaries/cif_core.dic'
dictionary named 'cif_core.dic' version 2.4.1 from 2010-06-29.

Automatic conversion script
Id: cif_fix_enum 1527 2010-12-29 10:47:43Z saulius 

The following automatic conversions were performed:

'_symmetry_cell_setting' value 'Triclinic' changed to 'triclinic'
according to /home/saulius/struct/CIF-dictionaries/cif_core.dic
dictionary named 'cif_core.dic' version 2.4.1 from
2010-06-29.

'_exptl_absorpt_correction_type' value 'None' changed to
'none' according to
/home/saulius/struct/CIF-dictionaries/cif_core.dic dictionary named
'cif_core.dic' version 2.4.1 from 2010-06-29.

Automatic conversion script
Id: cif_fix_values 1715 2011-07-08 13:25:40Z adriana 

The following automatic conversions were performed:

'_exptl_crystal_density_meas' value 'not measured' was changed to '?'
- the value is perceived as not measured.

Automatic conversion script
Id: cif_fix_values 3008 2015-01-20 13:52:24Z robertas 

The following automatic conversions were performed:

'_refine_ls_weighting_scheme' value 'calc w =
1/[\s^2^(Fo^2^)+(0.0204P)^2^] where P = (Fo^2^+2Fc^2^)/3' was changed
to 'calc'. New tag '_refine_ls_weighting_details' was created. The
value of the new tag was set to 'w = 1/[\s^2^(Fo^2^)+(0.0204P)^2^]
where P = (Fo^2^+2Fc^2^)/3'.

Automatic conversion script
Id: cif_fix_values 3143 2015-03-26 13:38:13Z robertas 
;
_cod_database_code 2006859

loop_
_symmetry_equiv_pos_as_xyz
'x, y, z'
'-x, -y, -z'

loop_
_atom_site_aniso_label
_atom_site_aniso_U_11
_atom_site_aniso_U_22
_atom_site_aniso_U_33
_atom_site_aniso_U_12
_atom_site_aniso_U_13
_atom_site_aniso_U_23
O1 .036(3) .044(4) .055(4) .005(2) -.023(3) -.012(3)
C2 .047(5) .038(5) .061(6) -.002(4) -.026(5) -.012(5)
C2A .060(6) .072(7) .082(7) -.020(4) -.022(5) .005(5)
C2B .063(5) .070(7) .087(8) .027(5) -.033(5) -.036(5)
O3 .052(3) .056(4) .050(4) .013(3) -.026(3) -.011(3)
C4 .038(5) .041(6) .040(6) .003(4) -.007(4) .003(5)
O4 .053(3) .056(4) .052(4) .011(3) -.030(3) -.010(3)
C5 .031(4) .043(6) .031(6) .000(4) -.013(4) -.002(4)
C6 .042(5) .034(6) .042(6) -.005(4) -.010(4) -.002(5)
O6 .043(3) .056(4) .056(4) .005(2) -.023(3) -.018(3)
C7 .030(4) .050(6) .042(6) .000(4) -.020(4) -.004(5)
N1 .031(3) .044(5) .043(5) .002(3) -.014(3) -.004(4)
O1' .044(3) .067(4) .054(4) .004(3) -.025(3) -.018(3)
C2' .048(5) .054(6) .048(6) .002(4) -.017(4) .000(5)
C2A' .114(7) .064(7) .076(8) -.005(5) -.041(6) -.035(6)
C2B' .051(5) .082(7) .052(6) .001(4) -.012(4) .000(5)
O3' .069(4) .052(4) .046(4) .009(3) -.025(3) -.007(3)
C4' .057(6) .046(6) .040(6) -.002(4) -.016(4) -.001(5)
O4' .085(4) .050(4) .064(4) .022(3) -.038(3) -.005(3)
C5' .040(5) .040(6) .037(6) .001(4) -.011(4) -.002(5)
C6' .038(5) .046(6) .049(6) -.016(4) -.010(4) -.001(5)
O6' .045(3) .077(4) .073(5) .017(3) -.024(3) -.032(3)
C7' .028(4) .049(6) .041(6) .001(4) -.003(4) .000(5)

loop_
_atom_site_label
_atom_site_fract_x
_atom_site_fract_y
_atom_site_fract_z
_atom_site_U_iso_or_equiv
_atom_site_thermal_displace_type
_atom_site_calc_flag
_atom_site_refinement_flags
_atom_site_occupancy
_atom_site_disorder_group
_atom_site_type_symbol
O1 -.2173(8) .2676(4) .8475(4) .0433(14) Uani d . 1 . O
C2 -.0739(13) .3441(6) .8902(6) .047(2) Uani d . 1 . C
C2A .1313(12) .4126(6) .8013(6) .074(3) Uani d . 1 . C
H2A1 .2273(12) .4637(6) .8293(6) .111 Uiso calc R 1 . H
H2A2 .0488(12) .4597(6) .7452(6) .111 Uiso calc R 1 . H
H2A3 .2492(12) .3586(6) .7725(6) .111 Uiso calc R 1 . H
C2B -.2758(12) .4184(6) .9418(6) .068(3) Uani d . 1 . C
H2B1 -.1901(12) .4712(6) .9717(6) .102 Uiso calc R 1 . H
H2B2 -.3974(12) .3675(6) .9982(6) .102 Uiso calc R 1 . H
H2B3 -.3684(12) .4637(6) .8884(6) .102 Uiso calc R 1 . H
O3 .0480(8) .2747(4) .9770(4) .051(2) Uani d . 1 . O
C4 .1777(13) .1749(7) .9639(6) .042(2) Uani d . 1 . C
O4 .3208(8) .1332(4) 1.0257(4) .052(2) Uani d . 1 . O
C5 .1090(12) .1228(6) .8804(6) .035(2) Uani d . 1 . C
C6 -.1055(13) .1675(7) .8259(6) .040(2) Uani d . 1 . C
O6 -.1935(8) .1213(4) .7658(4) .049(2) Uani d . 1 . O
C7 .2468(12) .0278(6) .8607(6) .040(2) Uani d . 1 . C
H7 .3829(12) .0037(6) .8982(6) .048 Uiso calc R 1 . H
N1 .2020(10) -.0350(5) .7907(5) .040(2) Uani d . 1 . N
H1 .0763(10) -.0129(5) .7560(5) .047 Uiso calc R 1 . H
O1' .1049(9) -.2172(4) .5547(4) .052(2) Uani d . 1 . O
C2' .3420(14) -.2735(7) .5176(6) .051(2) Uani d . 1 . C
C2A' .2669(14) -.3597(6) .4582(6) .078(3) Uani d . 1 . C
H2A4 .1938(14) -.3173(6) .3974(6) .117 Uiso calc R 1 . H
H2A5 .1393(14) -.4160(6) .5058(6) .117 Uiso calc R 1 . H
H2A6 .4196(14) -.4008(6) .4334(6) .117 Uiso calc R 1 . H
C2B' .5392(12) -.1778(6) .4500(5) .064(2) Uani d . 1 . C
H2B4 .4671(12) -.1316(6) .3904(5) .096 Uiso calc R 1 . H
H2B5 .6973(12) -.2142(6) .4231(5) .096 Uiso calc R 1 . H
H2B6 .5779(12) -.1272(6) .4937(5) .096 Uiso calc R 1 . H
O3' .4489(9) -.3427(4) .6067(4) .055(2) Uani d . 1 . O
C4' .4693(14) -.2942(7) .6900(7) .048(2) Uani d . 1 . C
O4' .6062(10) -.3414(4) .7535(4) .065(2) Uani d . 1 . O
C5' .3069(13) -.1909(7) .6979(6) .040(2) Uani d . 1 . C
C6' .1054(14) -.1573(7) .6325(7) .046(2) Uani d . 1 . C
O6' -.0645(9) -.0860(5) .6451(4) .061(2) Uani d . 1 . O
C7' .3429(12) -.1315(7) .7712(6) .042(2) Uani d . 1 . C
H7' .4729(12) -.1578(7) .8116(6) .051 Uiso calc R 1 . H

loop_
_atom_type_symbol
_atom_type_description
_atom_type_scat_dispersion_real
_atom_type_scat_dispersion_imag
_atom_type_scat_source
C C 0.0033 0.0016 'International Tables Vol C Tables 4.2.6.8 and 6.1.1.4'
H H 0.0000 0.0000 'International Tables Vol C Tables 4.2.6.8 and 6.1.1.4'
N N 0.0061 0.0033 'International Tables Vol C Tables 4.2.6.8 and 6.1.1.4'
O O 0.0106 0.0060 'International Tables Vol C Tables 4.2.6.8 and 6.1.1.4'

loop_
_geom_angle_atom_site_label_1
_geom_angle_atom_site_label_2
_geom_angle_atom_site_label_3
_geom_angle
C6 O1 C2 119.6(5)
O1 C2 O3 110.5(5)
O1 C2 C2A 109.2(6)
O3 C2 C2A 110.0(5)
O1 C2 C2B 106.1(5)
O3 C2 C2B 105.9(6)
C2A C2 C2B 115.1(6)
C4 O3 C2 119.4(6)
O4 C4 O3 117.9(7)
O4 C4 C5 126.3(7)
O3 C4 C5 115.6(7)
C7 C5 C6 121.8(7)
C7 C5 C4 116.9(7)
C6 C5 C4 121.2(7)
O6 C6 O1 118.7(7)
O6 C6 C5 125.1(7)
O1 C6 C5 116.1(7)
C6 O6 O6' 140.0(5)
N1 C7 C5 125.0(7)
C7 N1 C7' 124.7(6)
C6' O1' C2' 118.4(6)
O3' C2' O1' 111.0(6)
O3' C2' C2A' 106.3(6)
O1' C2' C2A' 106.7(6)
O3' C2' C2B' 109.7(6)
O1' C2' C2B' 108.5(6)
C2A' C2' C2B' 114.6(7)
C4' O3' C2' 119.1(6)
O4' C4' O3' 119.0(7)
O4' C4' C5' 125.4(8)
O3' C4' C5' 115.5(7)
C7' C5' C6' 121.4(7)
C7' C5' C4' 117.6(7)
C6' C5' C4' 120.9(7)
O6' C6' O1' 118.7(7)
O6' C6' C5' 125.6(8)
O1' C6' C5' 115.6(7)
C6' O6' O6 139.2(5)
C5' C7' N1 124.8(7)

loop_
_geom_bond_atom_site_label_1
_geom_bond_atom_site_label_2
_geom_bond_site_symmetry_2
_geom_bond_distance
_geom_bond_publ_flag
O1 C6 . 1.354(7) y
O1 C2 . 1.442(7) y
C2 O3 . 1.455(8) y
O3 C4 . 1.357(7) y
C4 O4 . 1.202(7) y
C4 C5 . 1.466(9) y
C5 C7 . 1.352(9) y
C5 C6 . 1.447(8) y
C6 O6 . 1.209(7) y
C7 N1 . 1.351(8) y
O6 O6' . 3.178(7) y
O1' C6' . 1.361(8) y
O1' C2' . 1.438(8) y
C2' O3' . 1.433(8) y
O3' C4' . 1.359(8) y
C4' O4' . 1.209(8) y
C4' C5' . 1.463(9) y
C5' C7' . 1.347(9) y
C5' C6' . 1.454(9) y
C6' O6' . 1.211(8) y
N1 C7' . 1.373(8) y
C2 C2A . 1.497(8) ?
C2 C2B . 1.507(8) ?
C2' C2A' . 1.506(9) ?
C2' C2B' . 1.518(9) ?

loop_
_geom_torsion_atom_site_label_1
_geom_torsion_atom_site_label_2
_geom_torsion_atom_site_label_3
_geom_torsion_atom_site_label_4
_geom_torsion
C6 O1 C2 O3 -45.7(8)
C6 O1 C2 C2A 75.5(8)
C6 O1 C2 C2B -160.0(6)
O1 C2 O3 C4 45.6(8)
C2A C2 O3 C4 -75.0(8)
C2B C2 O3 C4 160.0(6)
C2 O3 C4 O4 164.9(6)
C2 O3 C4 C5 -20.5(9)
O4 C4 C5 C7 -10.0(12)
O3 C4 C5 C7 175.9(6)
O4 C4 C5 C6 166.9(7)
O3 C4 C5 C6 -7.2(10)
C2 O1 C6 O6 -161.0(6)
C2 O1 C6 C5 20.6(9)
C7 C5 C6 O6 5.7(11)
C4 C5 C6 O6 -171.0(7)
C7 C5 C6 O1 -176.0(7)
C4 C5 C6 O1 7.3(10)
O1 C6 O6 O6' 172.0(4)
C5 C6 O6 O6' -9.7(12)
C6 C5 C7 N1 -0.3(11)
C4 C5 C7 N1 176.6(7)
C5 C7 N1 C7' -180.0(7)
C6' O1' C2' O3' 48.7(8)
C6' O1' C2' C2A' 164.1(7)
C6' O1' C2' C2B' -71.9(8)
O1' C2' O3' C4' -47.0(8)
C2A' C2' O3' C4' -162.7(6)
C2B' C2' O3' C4' 72.9(8)
C2' O3' C4' O4' -164.9(7)
C2' O3' C4' C5' 18.6(10)
O4' C4' C5' C7' 11.3(12)
O3' C4' C5' C7' -172.4(7)
O4' C4' C5' C6' -165.8(8)
O3' C4' C5' C6' 10.5(10)
C2' O1' C6' O6' 161.7(7)
C2' O1' C6' C5' -21.7(9)
C7' C5' C6' O6' -9.4(12)
C4' C5' C6' O6' 167.6(8)
C7' C5' C6' O1' 174.2(7)
C4' C5' C6' O1' -8.8(10)
O1' C6' O6' O6 -167.2(4)
C5' C6' O6' O6 16.5(13)
C6 O6 O6' C6' -3.7(12)
C6' C5' C7' N1 -1.0(11)
C4' C5' C7' N1 -178.1(7)
C7 N1 C7' C5' -176.8(7)

loop_
_cod_related_entry_id
_cod_related_entry_database
_cod_related_entry_code
1 ChemSpider 21137334
